data_7233958
loop_
_publ_author_name
'Fengshou Wu'
'Jie Li'
'Hongbo Tong'
'Zaoying Li'
'Chihaya Adachi'
'Adam Langlois'
'Pierre D. Harvey'
'Li Liu'
'Wai-Yeung Wong'
'Wai-Kwok Wong'
'Xunjin Zhu'

_publ_section_title
;
 Phosphorescent Cu(I) complexes based on bis(pyrazol-1-yl-methyl)-pyridine
 derivatives for organic light-emitting diodes
;
_journal_name_full 'Journal of Materials Chemistry C'
_journal_page_first 138
_journal_page_last 146
_journal_paper_doi 10.1039/C4TC01885K
_journal_volume 3
_journal_year 2015
_chemical_formula_sum 'C43 H52 B Cu F4 N5 P'
_chemical_formula_weight 820.22
_space_group_IT_number 14
_space_group_name_Hall '-P 2yn'
_space_group_name_H-M_alt 'P 1 21/n 1'
_symmetry_cell_setting monoclinic
_symmetry_space_group_name_H-M 'P 1 21/n 1'
_atom_sites_solution_hydrogens geom
_atom_sites_solution_primary direct
_atom_sites_solution_secondary difmap
_cell_angle_alpha 90.00
_cell_angle_beta 112.177(9)
_cell_angle_gamma 90.00
_cell_formula_units_Z 4
_cell_length_a 16.775(6)
_cell_length_b 16.685(6)
_cell_length_c 18.348(7)
_cell_measurement_reflns_used 1219
_cell_measurement_temperature 296(2)
_cell_measurement_theta_max 15.86
_cell_measurement_theta_min 2.40
_cell_volume 4756(3)
_computing_structure_refinement 'SHELXL-97 (Sheldrick, 1997)'
_computing_structure_solution 'SHELXS-97 (Sheldrick, 1990)'
_diffrn_ambient_temperature 296(2)
_diffrn_measured_fraction_theta_full 1.000
_diffrn_measured_fraction_theta_max 1.000
_diffrn_radiation_monochromator graphite
_diffrn_radiation_source 'fine-focus sealed tube'
_diffrn_radiation_type MoK\a
_diffrn_radiation_wavelength 0.71073
_diffrn_reflns_av_R_equivalents 0.1147
_diffrn_reflns_av_sigmaI/netI 0.1642
_diffrn_reflns_limit_h_max 19
_diffrn_reflns_limit_h_min -19
_diffrn_reflns_limit_k_max 19
_diffrn_reflns_limit_k_min -19
_diffrn_reflns_limit_l_max 15
_diffrn_reflns_limit_l_min -21
_diffrn_reflns_number 26332
_diffrn_reflns_theta_full 25.05
_diffrn_reflns_theta_max 25.05
_diffrn_reflns_theta_min 1.71
_exptl_absorpt_coefficient_mu 0.541
_exptl_absorpt_correction_T_max 0.9479
_exptl_absorpt_correction_T_min 0.8333
_exptl_absorpt_correction_type multi-scan
_exptl_absorpt_process_details sadabs
_exptl_crystal_colour yellow
_exptl_crystal_density_diffrn 1.146
_exptl_crystal_density_method 'not measured'
_exptl_crystal_description plate
_exptl_crystal_F_000 1720
_exptl_crystal_size_max 0.35
_exptl_crystal_size_mid 0.32
_exptl_crystal_size_min 0.10
_refine_diff_density_max 0.680
_refine_diff_density_min -0.410
_refine_diff_density_rms 0.065
_refine_ls_extinction_method none
_refine_ls_goodness_of_fit_ref 0.932
_refine_ls_hydrogen_treatment constr
_refine_ls_matrix_type full
_refine_ls_number_parameters 505
_refine_ls_number_reflns 8419
_refine_ls_number_restraints 25
_refine_ls_restrained_S_all 0.974
_refine_ls_R_factor_all 0.1779
_refine_ls_R_factor_gt 0.0761
_refine_ls_shift/su_max 0.000
_refine_ls_shift/su_mean 0.000
_refine_ls_structure_factor_coef Fsqd
_refine_ls_weighting_details 'calc w=1/[\s^2^(Fo^2^)+(0.0788P)^2^+0.0000P] where P=(Fo^2^+2Fc^2^)/3'
_refine_ls_weighting_scheme calc
_refine_ls_wR_factor_gt 0.1734
_refine_ls_wR_factor_ref 0.2021
_reflns_number_gt 3155
_reflns_number_total 8419
_reflns_threshold_expression >2sigma(I)
_cod_data_source_file 1000003.cif
_cod_data_source_block PCOD1000003
_cod_depositor_comments
;
The following automatic conversions were performed:

data item '_symmetry_cell_setting' value 'Monoclinic' was changed to
'monoclinic' in accordance with the built-in table derived from the
CIF Core dictionary named 'cif_core.dic' version 2.4.5 last updated
on 2014-11-21.

Automatic conversion script
Id: cif_fix_values 6909 2019-04-08 15:41:33Z antanas 
;
_cod_original_sg_symbol_H-M P2(1)/n
_cod_database_code 7233958

loop_
_symmetry_equiv_pos_as_xyz
'x, y, z'
'-x+1/2, y+1/2, -z+1/2'
'-x, -y, -z'
'x-1/2, -y-1/2, z-1/2'

loop_
_atom_site_label
_atom_site_type_symbol
_atom_site_fract_x
_atom_site_fract_y
_atom_site_fract_z
_atom_site_U_iso_or_equiv
_atom_site_adp_type
_atom_site_occupancy
_atom_site_symmetry_multiplicity
_atom_site_calc_flag
_atom_site_refinement_flags
_atom_site_disorder_assembly
_atom_site_disorder_group
Cu Cu 0.50325(5) 0.37908(5) 0.76892(4) 0.0544(3) Uani 1 1 d . . .
N1 N 0.4166(4) 0.3356(3) 0.8203(3) 0.0488(13) Uani 1 1 d . . .
N2 N 0.5906(3) 0.3734(3) 0.9442(3) 0.0527(13) Uani 1 1 d . . .
N3 N 0.5971(4) 0.4100(3) 0.8795(3) 0.0549(14) Uani 1 1 d . . .
N4 N 0.3280(4) 0.4486(3) 0.6808(3) 0.0598(15) Uani 1 1 d . . .
N5 N 0.4142(4) 0.4643(3) 0.7018(3) 0.0606(15) Uani 1 1 d . . .
P P 0.53187(12) 0.28939(10) 0.69150(10) 0.0564(5) Uani 1 1 d . . .
C1 C 0.4466(5) 0.3117(4) 0.8959(4) 0.0525(17) Uani 1 1 d . . .
C2 C 0.3915(6) 0.3000(4) 0.9356(4) 0.074(2) Uani 1 1 d . . .
H2 H 0.4132 0.2839 0.9880 0.089 Uiso 1 1 calc R . .
C3 C 0.3068(6) 0.3122(5) 0.8977(5) 0.090(3) Uani 1 1 d . . .
H3 H 0.2695 0.3041 0.9238 0.109 Uiso 1 1 calc R . .
C4 C 0.2753(5) 0.3365(4) 0.8212(5) 0.078(2) Uani 1 1 d . . .
H4 H 0.2167 0.3456 0.7950 0.093 Uiso 1 1 calc R . .
C5 C 0.3302(5) 0.3473(4) 0.7837(4) 0.0580(18) Uani 1 1 d . . .
C6 C 0.5415(4) 0.2980(4) 0.9318(4) 0.0590(18) Uani 1 1 d . . .
H6A H 0.5556 0.2710 0.9820 0.071 Uiso 1 1 calc R . .
H6B H 0.5584 0.2632 0.8978 0.071 Uiso 1 1 calc R . .
C7 C 0.3003(4) 0.3694(4) 0.6972(4) 0.071(2) Uani 1 1 d . . .
H7A H 0.3213 0.3292 0.6707 0.085 Uiso 1 1 calc R . .
H7B H 0.2379 0.3674 0.6746 0.085 Uiso 1 1 calc R . .
C8 C 0.6347(5) 0.4119(4) 1.0116(4) 0.0581(18) Uani 1 1 d . . .
C9 C 0.6727(5) 0.4766(4) 0.9920(4) 0.068(2) Uani 1 1 d . . .
H9 H 0.7067 0.5154 1.0259 0.082 Uiso 1 1 calc R . .
C10 C 0.6500(5) 0.4721(4) 0.9105(4) 0.064(2) Uani 1 1 d . . .
C11 C 0.6359(6) 0.3855(6) 1.0912(4) 0.096(3) Uani 1 1 d U . .
H11 H 0.6105 0.3318 1.0854 0.115 Uiso 1 1 calc R . .
C12 C 0.5817(8) 0.4414(7) 1.1173(6) 0.157(4) Uani 1 1 d U . .
H12A H 0.5832 0.4250 1.1679 0.235 Uiso 1 1 calc R . .
H12B H 0.5235 0.4401 1.0798 0.235 Uiso 1 1 calc R . .
H12C H 0.6039 0.4949 1.1208 0.235 Uiso 1 1 calc R . .
C13 C 0.7242(7) 0.3815(8) 1.1512(5) 0.173(4) Uani 1 1 d U . .
H13A H 0.7571 0.3432 1.1351 0.260 Uiso 1 1 calc R . .
H13B H 0.7221 0.3653 1.2007 0.260 Uiso 1 1 calc R . .
H13C H 0.7508 0.4333 1.1568 0.260 Uiso 1 1 calc R . .
C14 C 0.6804(6) 0.5267(5) 0.8599(4) 0.081(2) Uani 1 1 d . . .
H14 H 0.6470 0.5140 0.8046 0.097 Uiso 1 1 calc R . .
C15 C 0.6633(7) 0.6161(5) 0.8742(5) 0.125(4) Uani 1 1 d . . .
H15A H 0.6040 0.6226 0.8674 0.187 Uiso 1 1 calc R . .
H15B H 0.6757 0.6495 0.8373 0.187 Uiso 1 1 calc R . .
H15C H 0.6995 0.6312 0.9268 0.187 Uiso 1 1 calc R . .
C16 C 0.7755(6) 0.5109(6) 0.8761(5) 0.115(3) Uani 1 1 d . . .
H16A H 0.8095 0.5230 0.9301 0.172 Uiso 1 1 calc R . .
H16B H 0.7935 0.5441 0.8425 0.172 Uiso 1 1 calc R . .
H16C H 0.7831 0.4555 0.8660 0.172 Uiso 1 1 calc R . .
C17 C 0.2777(5) 0.5076(5) 0.6383(4) 0.071(2) Uani 1 1 d . . .
C18 C 0.3319(6) 0.5626(5) 0.6296(4) 0.085(3) Uani 1 1 d . . .
H18 H 0.3161 0.6105 0.6020 0.102 Uiso 1 1 calc R . .
C19 C 0.4153(6) 0.5355(5) 0.6689(4) 0.069(2) Uani 1 1 d . . .
C20 C 0.1801(6) 0.5040(6) 0.6038(5) 0.101(3) Uani 1 1 d . . .
H20 H 0.1602 0.4759 0.6407 0.121 Uiso 1 1 calc R . .
C21 C 0.1486(6) 0.4596(7) 0.5267(6) 0.154(5) Uani 1 1 d . . .
H21A H 0.1773 0.4087 0.5334 0.231 Uiso 1 1 calc R . .
H21B H 0.1608 0.4905 0.4880 0.231 Uiso 1 1 calc R . .
H21C H 0.0876 0.4512 0.5094 0.231 Uiso 1 1 calc R . .
C22 C 0.1440(6) 0.5918(7) 0.5924(6) 0.151(4) Uani 1 1 d . . .
H22A H 0.1706 0.6213 0.6404 0.227 Uiso 1 1 calc R . .
H22B H 0.0828 0.5904 0.5787 0.227 Uiso 1 1 calc R . .
H22C H 0.1564 0.6175 0.5510 0.227 Uiso 1 1 calc R . .
C23 C 0.4984(6) 0.5743(6) 0.6764(6) 0.107(3) Uani 1 1 d . . .
H23 H 0.5398 0.5631 0.7297 0.128 Uiso 1 1 calc R . .
C24 C 0.5350(8) 0.5391(7) 0.6198(9) 0.177(5) Uani 1 1 d . . .
H24A H 0.4892 0.5295 0.5699 0.266 Uiso 1 1 calc R . .
H24B H 0.5635 0.4895 0.6405 0.266 Uiso 1 1 calc R . .
H24C H 0.5755 0.5760 0.6129 0.266 Uiso 1 1 calc R . .
C25 C 0.4932(7) 0.6643(6) 0.6669(7) 0.162(5) Uani 1 1 d . . .
H25A H 0.4502 0.6778 0.6166 0.243 Uiso 1 1 calc R . .
H25B H 0.5480 0.6847 0.6702 0.243 Uiso 1 1 calc R . .
H25C H 0.4783 0.6876 0.7078 0.243 Uiso 1 1 calc R . .
C26 C 0.6214(5) 0.3088(4) 0.6611(4) 0.0598(19) Uani 1 1 d . . .
C27 C 0.6940(6) 0.3442(5) 0.7141(5) 0.094(3) Uani 1 1 d . . .
H27 H 0.6942 0.3602 0.7628 0.112 Uiso 1 1 calc R . .
C28 C 0.7671(7) 0.3567(6) 0.6973(8) 0.120(3) Uani 1 1 d . . .
H28 H 0.8159 0.3800 0.7345 0.145 Uiso 1 1 calc R . .
C29 C 0.7663(8) 0.3345(6) 0.6258(9) 0.112(4) Uani 1 1 d . . .
H29 H 0.8152 0.3424 0.6144 0.135 Uiso 1 1 calc R . .
C31 C 0.6216(6) 0.2877(5) 0.5879(5) 0.088(3) Uani 1 1 d . . .
H31 H 0.5729 0.2648 0.5503 0.106 Uiso 1 1 calc R . .
C30 C 0.6955(8) 0.3011(6) 0.5709(6) 0.114(3) Uani 1 1 d . . .
H30 H 0.6958 0.2870 0.5219 0.136 Uiso 1 1 calc R . .
C32 C 0.4413(5) 0.2704(5) 0.5981(4) 0.072(2) Uani 1 1 d . . .
C33 C 0.3983(6) 0.3356(6) 0.5532(5) 0.088(3) Uani 1 1 d . . .
H33 H 0.4186 0.3868 0.5705 0.106 Uiso 1 1 calc R . .
C34 C 0.3290(7) 0.3284(8) 0.4863(6) 0.119(4) Uani 1 1 d U . .
H34 H 0.3012 0.3737 0.4589 0.143 Uiso 1 1 calc R . .
C35 C 0.2994(8) 0.2530(10) 0.4585(7) 0.142(5) Uani 1 1 d U . .
H35 H 0.2528 0.2469 0.4110 0.170 Uiso 1 1 calc R . .
C36 C 0.3384(9) 0.1878(9) 0.5008(7) 0.162(5) Uani 1 1 d U . .
H36 H 0.3155 0.1374 0.4835 0.194 Uiso 1 1 calc R . .
C37 C 0.4138(7) 0.1938(5) 0.5712(5) 0.115(3) Uani 1 1 d . . .
H37 H 0.4428 0.1485 0.5975 0.137 Uiso 1 1 calc R . .
C38 C 0.5575(5) 0.1907(4) 0.7389(4) 0.0589(19) Uani 1 1 d . . .
C39 C 0.4976(6) 0.1537(5) 0.7631(4) 0.083(2) Uani 1 1 d . . .
H39 H 0.4451 0.1787 0.7535 0.100 Uiso 1 1 calc R . .
C40 C 0.5143(8) 0.0798(6) 0.8012(5) 0.110(4) Uani 1 1 d . . .
H40 H 0.4733 0.0560 0.8169 0.132 Uiso 1 1 calc R . .
C41 C 0.5911(9) 0.0427(6) 0.8156(5) 0.112(4) Uani 1 1 d . . .
H41 H 0.6015 -0.0072 0.8400 0.134 Uiso 1 1 calc R . .
C42 C 0.6529(7) 0.0773(6) 0.7947(5) 0.108(3) Uani 1 1 d . . .
H42 H 0.7061 0.0526 0.8072 0.129 Uiso 1 1 calc R . .
C43 C 0.6354(6) 0.1524(5) 0.7531(4) 0.088(3) Uani 1 1 d . . .
H43 H 0.6759 0.1751 0.7360 0.105 Uiso 1 1 calc R . .
B B 0.0358(10) 0.3259(9) 0.6506(9) 0.241(16) Uani 1 1 d D . .
F1 F 0.0745(6) 0.3122(4) 0.6027(5) 0.231(4) Uani 1 1 d D . .
F2 F 0.0576(10) 0.2830(10) 0.7070(7) 0.423(10) Uani 1 1 d D . .
F3 F -0.0432(6) 0.3070(12) 0.6104(7) 0.402(11) Uani 1 1 d D . .
F4 F 0.0403(11) 0.3983(6) 0.6671(11) 0.403(11) Uani 1 1 d D . .

loop_
_atom_site_aniso_label
_atom_site_aniso_U_11
_atom_site_aniso_U_22
_atom_site_aniso_U_33
_atom_site_aniso_U_23
_atom_site_aniso_U_13
_atom_site_aniso_U_12
Cu 0.0609(6) 0.0529(5) 0.0532(5) -0.0029(4) 0.0257(4) -0.0016(5)
N1 0.054(4) 0.044(3) 0.050(4) -0.004(3) 0.022(3) -0.006(3)
N2 0.057(4) 0.051(3) 0.048(4) 0.004(3) 0.018(3) -0.006(3)
N3 0.065(4) 0.052(4) 0.050(4) 0.006(3) 0.023(3) -0.003(3)
N4 0.058(4) 0.064(4) 0.056(4) 0.011(3) 0.019(3) 0.002(3)
N5 0.072(5) 0.060(4) 0.052(4) 0.005(3) 0.026(3) -0.002(3)
P 0.0642(13) 0.0548(12) 0.0555(12) -0.0072(9) 0.0287(10) -0.0066(10)
C1 0.064(5) 0.045(4) 0.050(5) 0.005(3) 0.022(4) -0.005(4)
C2 0.080(6) 0.091(6) 0.049(5) 0.009(4) 0.021(5) -0.016(5)
C3 0.096(7) 0.117(7) 0.075(6) 0.008(5) 0.051(6) -0.033(6)
C4 0.062(5) 0.090(6) 0.085(6) 0.013(5) 0.034(5) -0.010(4)
C5 0.075(6) 0.045(4) 0.058(5) 0.003(3) 0.029(4) -0.001(4)
C6 0.070(5) 0.053(5) 0.053(4) 0.003(3) 0.022(4) -0.011(4)
C7 0.055(5) 0.082(6) 0.076(5) 0.014(4) 0.026(4) -0.002(4)
C8 0.064(5) 0.058(5) 0.049(5) -0.005(4) 0.017(4) 0.002(4)
C9 0.083(6) 0.063(5) 0.046(5) -0.008(4) 0.010(4) -0.022(4)
C10 0.073(5) 0.056(5) 0.062(5) 0.004(4) 0.025(4) -0.008(4)
C11 0.109(6) 0.130(7) 0.048(5) 0.013(5) 0.030(4) -0.003(6)
C12 0.204(11) 0.192(10) 0.119(8) 0.001(7) 0.113(7) 0.041(9)
C13 0.138(8) 0.271(10) 0.090(7) 0.065(7) 0.019(6) 0.022(8)
C14 0.096(7) 0.075(6) 0.053(5) 0.006(4) 0.008(4) -0.028(5)
C15 0.202(11) 0.065(6) 0.093(7) 0.008(5) 0.040(7) -0.031(7)
C16 0.110(8) 0.140(9) 0.100(7) 0.010(6) 0.046(6) -0.041(7)
C17 0.067(6) 0.088(6) 0.055(5) 0.019(4) 0.022(4) 0.012(5)
C18 0.092(7) 0.091(7) 0.071(6) 0.036(5) 0.028(5) 0.020(6)
C19 0.084(7) 0.064(5) 0.059(5) 0.015(4) 0.026(5) -0.007(5)
C20 0.092(8) 0.129(8) 0.084(7) 0.027(6) 0.035(6) 0.020(6)
C21 0.076(7) 0.259(14) 0.095(8) -0.002(9) -0.004(6) 0.001(8)
C22 0.112(9) 0.172(11) 0.172(10) 0.053(8) 0.057(8) 0.071(8)
C23 0.089(7) 0.104(8) 0.106(7) 0.051(6) 0.012(6) -0.001(6)
C24 0.167(12) 0.122(10) 0.310(17) 0.004(10) 0.166(13) -0.029(8)
C25 0.176(11) 0.085(8) 0.206(12) 0.027(8) 0.051(9) -0.036(7)
C26 0.084(6) 0.039(4) 0.061(5) 0.001(3) 0.032(4) -0.006(4)
C27 0.099(7) 0.083(6) 0.114(7) -0.027(5) 0.058(6) -0.024(5)
C28 0.085(8) 0.120(9) 0.161(11) -0.021(7) 0.052(8) -0.028(6)
C29 0.101(9) 0.096(8) 0.171(12) 0.034(8) 0.087(9) 0.016(7)
C31 0.086(7) 0.114(7) 0.076(6) 0.013(5) 0.044(5) -0.002(5)
C30 0.122(9) 0.138(9) 0.109(8) 0.015(7) 0.075(8) 0.004(8)
C32 0.068(5) 0.096(6) 0.057(5) -0.020(5) 0.031(4) -0.015(5)
C33 0.085(7) 0.100(7) 0.067(6) -0.004(5) 0.014(5) 0.003(5)
C34 0.098(8) 0.176(11) 0.064(7) -0.009(7) 0.009(6) -0.004(7)
C35 0.114(9) 0.214(15) 0.075(8) -0.011(8) 0.009(7) -0.039(10)
C36 0.186(14) 0.171(12) 0.100(10) -0.032(8) 0.023(9) -0.094(10)
C37 0.154(10) 0.083(7) 0.080(7) -0.023(5) 0.014(6) -0.043(6)
C38 0.084(6) 0.048(4) 0.053(4) -0.004(3) 0.036(4) -0.005(4)
C39 0.105(7) 0.074(6) 0.092(6) -0.007(5) 0.062(5) -0.005(5)
C40 0.199(13) 0.055(6) 0.117(8) -0.002(5) 0.107(8) -0.026(7)
C41 0.196(14) 0.065(7) 0.093(7) 0.006(5) 0.076(8) 0.000(8)
C42 0.136(9) 0.084(7) 0.092(7) 0.012(5) 0.029(6) 0.039(7)
C43 0.121(8) 0.083(6) 0.070(6) 0.002(5) 0.047(5) 0.005(6)
B 0.27(3) 0.31(3) 0.27(2) 0.22(2) 0.24(2) 0.24(2)
F1 0.279(10) 0.171(7) 0.332(10) -0.096(7) 0.215(9) -0.058(7)
F2 0.54(3) 0.48(2) 0.218(12) 0.076(13) 0.100(15) -0.129(18)
F3 0.118(7) 0.76(4) 0.298(14) -0.141(17) 0.047(8) -0.039(12)
F4 0.54(3) 0.188(11) 0.67(3) -0.139(14) 0.44(3) 0.002(12)

loop_
_atom_type_symbol
_atom_type_description
_atom_type_scat_dispersion_real
_atom_type_scat_dispersion_imag
_atom_type_scat_source
C C 0.0033 0.0016 'International Tables Vol C Tables 4.2.6.8 and 6.1.1.4'
H H 0.0000 0.0000 'International Tables Vol C Tables 4.2.6.8 and 6.1.1.4'
B B 0.0013 0.0007 'International Tables Vol C Tables 4.2.6.8 and 6.1.1.4'
N N 0.0061 0.0033 'International Tables Vol C Tables 4.2.6.8 and 6.1.1.4'
F F 0.0171 0.0103 'International Tables Vol C Tables 4.2.6.8 and 6.1.1.4'
P P 0.1023 0.0942 'International Tables Vol C Tables 4.2.6.8 and 6.1.1.4'
Cu Cu 0.3201 1.2651 'International Tables Vol C Tables 4.2.6.8 and 6.1.1.4'

loop_
_geom_angle_atom_site_label_1
_geom_angle_atom_site_label_2
_geom_angle_atom_site_label_3
_geom_angle
_geom_angle_site_symmetry_1
_geom_angle_site_symmetry_3
N5 Cu N3 120.5(2) . .
N5 Cu N1 92.1(2) . .
N3 Cu N1 92.5(2) . .
N5 Cu P 110.96(15) . .
N3 Cu P 120.88(15) . .
N1 Cu P 113.48(14) . .
C1 N1 C5 117.8(6) . .
C1 N1 Cu 120.3(4) . .
C5 N1 Cu 120.6(4) . .
C8 N2 N3 112.8(5) . .
C8 N2 C6 129.2(5) . .
N3 N2 C6 117.9(5) . .
C10 N3 N2 103.4(5) . .
C10 N3 Cu 136.9(4) . .
N2 N3 Cu 116.6(4) . .
C17 N4 N5 112.9(6) . .
C17 N4 C7 127.0(7) . .
N5 N4 C7 119.7(6) . .
C19 N5 N4 103.7(6) . .
C19 N5 Cu 137.8(6) . .
N4 N5 Cu 118.5(4) . .
C26 P C38 103.4(3) . .
C26 P C32 103.4(3) . .
C38 P C32 104.5(4) . .
C26 P Cu 118.4(2) . .
C38 P Cu 111.5(2) . .
C32 P Cu 114.1(3) . .
N1 C1 C2 121.3(7) . .
N1 C1 C6 115.0(6) . .
C2 C1 C6 123.7(7) . .
C3 C2 C1 119.4(7) . .
C3 C2 H2 120.3 . .
C1 C2 H2 120.3 . .
C2 C3 C4 120.2(8) . .
C2 C3 H3 119.9 . .
C4 C3 H3 119.9 . .
C5 C4 C3 119.3(7) . .
C5 C4 H4 120.3 . .
C3 C4 H4 120.3 . .
C4 C5 N1 122.1(7) . .
C4 C5 C7 122.9(7) . .
N1 C5 C7 114.9(6) . .
N2 C6 C1 112.2(5) . .
N2 C6 H6A 109.2 . .
C1 C6 H6A 109.2 . .
N2 C6 H6B 109.2 . .
C1 C6 H6B 109.2 . .
H6A C6 H6B 107.9 . .
N4 C7 C5 115.3(6) . .
N4 C7 H7A 108.4 . .
C5 C7 H7A 108.4 . .
N4 C7 H7B 108.4 . .
C5 C7 H7B 108.4 . .
H7A C7 H7B 107.5 . .
N2 C8 C9 106.5(6) . .
N2 C8 C11 123.4(7) . .
C9 C8 C11 130.0(7) . .
C8 C9 C10 105.9(6) . .
C8 C9 H9 127.1 . .
C10 C9 H9 127.1 . .
N3 C10 C9 111.3(6) . .
N3 C10 C14 121.6(6) . .
C9 C10 C14 127.1(7) . .
C13 C11 C12 110.4(9) . .
C13 C11 C8 112.0(8) . .
C12 C11 C8 109.7(7) . .
C13 C11 H11 108.2 . .
C12 C11 H11 108.2 . .
C8 C11 H11 108.2 . .
C11 C12 H12A 109.5 . .
C11 C12 H12B 109.5 . .
H12A C12 H12B 109.5 . .
C11 C12 H12C 109.5 . .
H12A C12 H12C 109.5 . .
H12B C12 H12C 109.5 . .
C11 C13 H13A 109.5 . .
C11 C13 H13B 109.5 . .
H13A C13 H13B 109.5 . .
C11 C13 H13C 109.5 . .
H13A C13 H13C 109.5 . .
H13B C13 H13C 109.5 . .
C10 C14 C16 110.1(6) . .
C10 C14 C15 110.1(7) . .
C16 C14 C15 112.1(7) . .
C10 C14 H14 108.1 . .
C16 C14 H14 108.1 . .
C15 C14 H14 108.1 . .
C14 C15 H15A 109.5 . .
C14 C15 H15B 109.5 . .
H15A C15 H15B 109.5 . .
C14 C15 H15C 109.5 . .
H15A C15 H15C 109.5 . .
H15B C15 H15C 109.5 . .
C14 C16 H16A 109.5 . .
C14 C16 H16B 109.5 . .
H16A C16 H16B 109.5 . .
C14 C16 H16C 109.5 . .
H16A C16 H16C 109.5 . .
H16B C16 H16C 109.5 . .
N4 C17 C18 105.4(7) . .
N4 C17 C20 123.9(8) . .
C18 C17 C20 130.4(8) . .
C17 C18 C19 108.1(7) . .
C17 C18 H18 125.9 . .
C19 C18 H18 125.9 . .
N5 C19 C18 109.9(7) . .
N5 C19 C23 121.0(8) . .
C18 C19 C23 129.0(8) . .
C21 C20 C17 110.6(8) . .
C21 C20 C22 110.7(8) . .
C17 C20 C22 108.7(8) . .
C21 C20 H20 108.9 . .
C17 C20 H20 108.9 . .
C22 C20 H20 108.9 . .
C20 C21 H21A 109.5 . .
C20 C21 H21B 109.5 . .
H21A C21 H21B 109.5 . .
C20 C21 H21C 109.5 . .
H21A C21 H21C 109.5 . .
H21B C21 H21C 109.5 . .
C20 C22 H22A 109.5 . .
C20 C22 H22B 109.5 . .
H22A C22 H22B 109.5 . .
C20 C22 H22C 109.5 . .
H22A C22 H22C 109.5 . .
H22B C22 H22C 109.5 . .
C19 C23 C25 114.1(9) . .
C19 C23 C24 112.0(9) . .
C25 C23 C24 109.1(9) . .
C19 C23 H23 107.0 . .
C25 C23 H23 107.0 . .
C24 C23 H23 107.0 . .
C23 C24 H24A 109.5 . .
C23 C24 H24B 109.5 . .
H24A C24 H24B 109.5 . .
C23 C24 H24C 109.5 . .
H24A C24 H24C 109.5 . .
H24B C24 H24C 109.5 . .
C23 C25 H25A 109.5 . .
C23 C25 H25B 109.5 . .
H25A C25 H25B 109.5 . .
C23 C25 H25C 109.5 . .
H25A C25 H25C 109.5 . .
H25B C25 H25C 109.5 . .
C27 C26 C31 118.1(8) . .
C27 C26 P 118.2(6) . .
C31 C26 P 123.7(6) . .
C26 C27 C28 121.9(9) . .
C26 C27 H27 119.1 . .
C28 C27 H27 119.1 . .
C29 C28 C27 119.0(10) . .
C29 C28 H28 120.5 . .
C27 C28 H28 120.5 . .
C30 C29 C28 121.2(11) . .
C30 C29 H29 119.4 . .
C28 C29 H29 119.4 . .
C26 C31 C30 119.9(8) . .
C26 C31 H31 120.1 . .
C30 C31 H31 120.1 . .
C29 C30 C31 119.9(10) . .
C29 C30 H30 120.1 . .
C31 C30 H30 120.1 . .
C37 C32 C33 118.8(8) . .
C37 C32 P 122.6(7) . .
C33 C32 P 118.6(6) . .
C34 C33 C32 123.3(9) . .
C34 C33 H33 118.3 . .
C32 C33 H33 118.3 . .
C33 C34 C35 119.2(11) . .
C33 C34 H34 120.4 . .
C35 C34 H34 120.4 . .
C36 C35 C34 119.5(12) . .
C36 C35 H35 120.2 . .
C34 C35 H35 120.2 . .
C35 C36 C37 122.3(12) . .
C35 C36 H36 118.8 . .
C37 C36 H36 118.8 . .
C32 C37 C36 116.7(10) . .
C32 C37 H37 121.7 . .
C36 C37 H37 121.7 . .
C43 C38 C39 118.6(7) . .
C43 C38 P 122.6(6) . .
C39 C38 P 118.8(6) . .
C38 C39 C40 121.5(9) . .
C38 C39 H39 119.3 . .
C40 C39 H39 119.3 . .
C41 C40 C39 119.7(10) . .
C41 C40 H40 120.1 . .
C39 C40 H40 120.1 . .
C40 C41 C42 121.1(10) . .
C40 C41 H41 119.4 . .
C42 C41 H41 119.4 . .
C41 C42 C43 119.6(10) . .
C41 C42 H42 120.2 . .
C43 C42 H42 120.2 . .
C38 C43 C42 119.4(9) . .
C38 C43 H43 120.3 . .
C42 C43 H43 120.3 . .
F2 B F4 113.6(16) . .
F2 B F3 105.1(14) . .
F4 B F3 109.4(12) . .
F2 B F1 114.6(12) . .
F4 B F1 109.7(12) . .
F3 B F1 103.8(14) . .

loop_
_geom_bond_atom_site_label_1
_geom_bond_atom_site_label_2
_geom_bond_distance
_geom_bond_site_symmetry_2
Cu N5 2.093(6) .
Cu N3 2.109(5) .
Cu N1 2.137(5) .
Cu P 2.237(2) .
N1 C1 1.344(7) .
N1 C5 1.362(8) .
N2 C8 1.341(7) .
N2 N3 1.376(6) .
N2 C6 1.474(7) .
N3 C10 1.344(8) .
N4 C17 1.338(8) .
N4 N5 1.374(7) .
N4 C7 1.469(8) .
N5 C19 1.335(8) .
P C26 1.819(7) .
P C38 1.836(7) .
P C32 1.838(7) .
C1 C2 1.389(9) .
C1 C6 1.494(9) .
C2 C3 1.341(10) .
C2 H2 0.9300 .
C3 C4 1.361(9) .
C3 H3 0.9300 .
C4 C5 1.354(9) .
C4 H4 0.9300 .
C5 C7 1.518(8) .
C6 H6A 0.9700 .
C6 H6B 0.9700 .
C7 H7A 0.9700 .
C7 H7B 0.9700 .
C8 C9 1.370(8) .
C8 C11 1.518(9) .
C9 C10 1.399(8) .
C9 H9 0.9300 .
C10 C14 1.519(9) .
C11 C13 1.476(11) .
C11 C12 1.500(11) .
C11 H11 0.9800 .
C12 H12A 0.9600 .
C12 H12B 0.9600 .
C12 H12C 0.9600 .
C13 H13A 0.9600 .
C13 H13B 0.9600 .
C13 H13C 0.9600 .
C14 C16 1.531(11) .
C14 C15 1.561(10) .
C14 H14 0.9800 .
C15 H15A 0.9600 .
C15 H15B 0.9600 .
C15 H15C 0.9600 .
C16 H16A 0.9600 .
C16 H16B 0.9600 .
C16 H16C 0.9600 .
C17 C18 1.344(10) .
C17 C20 1.518(11) .
C18 C19 1.387(10) .
C18 H18 0.9300 .
C19 C23 1.496(11) .
C20 C21 1.505(12) .
C20 C22 1.569(11) .
C20 H20 0.9800 .
C21 H21A 0.9600 .
C21 H21B 0.9600 .
C21 H21C 0.9600 .
C22 H22A 0.9600 .
C22 H22B 0.9600 .
C22 H22C 0.9600 .
C23 C25 1.510(11) .
C23 C24 1.510(13) .
C23 H23 0.9800 .
C24 H24A 0.9600 .
C24 H24B 0.9600 .
C24 H24C 0.9600 .
C25 H25A 0.9600 .
C25 H25B 0.9600 .
C25 H25C 0.9600 .
C26 C27 1.372(10) .
C26 C31 1.388(9) .
C27 C28 1.390(12) .
C27 H27 0.9300 .
C28 C29 1.358(13) .
C28 H28 0.9300 .
C29 C30 1.354(12) .
C29 H29 0.9300 .
C31 C30 1.407(11) .
C31 H31 0.9300 .
C30 H30 0.9300 .
C32 C37 1.386(10) .
C32 C33 1.391(10) .
C33 C34 1.341(10) .
C33 H33 0.9300 .
C34 C35 1.378(14) .
C34 H34 0.9300 .
C35 C36 1.353(15) .
C35 H35 0.9300 .
C36 C37 1.429(13) .
C36 H36 0.9300 .
C37 H37 0.9300 .
C38 C43 1.387(10) .
C38 C39 1.388(9) .
C39 C40 1.393(11) .
C39 H39 0.9300 .
C40 C41 1.362(13) .
C40 H40 0.9300 .
C41 C42 1.362(12) .
C41 H41 0.9300 .
C42 C43 1.438(11) .
C42 H42 0.9300 .
C43 H43 0.9300 .
B F2 1.196(12) .
B F4 1.241(15) .
B F3 1.289(16) .
B F1 1.294(11) .

loop_
_platon_squeeze_void_nr
_platon_squeeze_void_average_x
_platon_squeeze_void_average_y
_platon_squeeze_void_average_z
_platon_squeeze_void_volume
_platon_squeeze_void_count_electrons
_platon_squeeze_void_content
1 0.500 0.000 0.500 268 94 ' '
2 0.164 0.023 0.033 10 1 ' '
3 1.000 0.500 1.000 268 94 ' '
4 0.664 0.476 0.533 10 1 ' '
5 0.336 0.523 0.467 10 1 ' '
6 0.836 0.976 0.967 10 1 ' '
